data_7230333
loop_
_publ_author_name
'Sugiyama, Haruki'
'Uekusa, Hidehiro'

_publ_section_title
;
 Relationship between crystal structures and photochromic properties of
 N-salicylideneaminopyridine derivatives
;
_journal_issue 15
_journal_name_full CrystEngComm
_journal_page_first 2144
_journal_paper_doi 10.1039/C8CE00003D
_journal_volume 20
_journal_year 2018
_chemical_absolute_configuration unk
_chemical_compound_source non-photochromic
_chemical_formula_moiety 'C14 H14 N2 O2'
_chemical_formula_sum 'C14 H14 N2 O2'
_chemical_formula_weight 242.27
_chemical_name_common 3OEt-3SAP
_chemical_name_systematic 3-ethoxy-6-[(E)-3-pyridyliminomethyl]phenol
_space_group_crystal_system orthorhombic
_space_group_IT_number 43
_space_group_name_Hall 'F 2 -2d'
_space_group_name_H-M_alt 'F d d 2'
_symmetry_space_group_name_Hall 'F 2 -2d'
_symmetry_space_group_name_H-M 'F d d 2'
_atom_sites_solution_hydrogens mixed
_atom_sites_solution_primary direct
_atom_sites_solution_secondary difmap
_audit_creation_method SHELXL-2014/7
_audit_update_record
;
2017-12-30 deposited with the CCDC.
2018-03-20 downloaded from the CCDC.
;
_cell_angle_alpha 90
_cell_angle_beta 90
_cell_angle_gamma 90
_cell_formula_units_Z 16
_cell_length_a 41.659(5)
_cell_length_b 24.658(3)
_cell_length_c 4.8420(6)
_cell_measurement_reflns_used 12219
_cell_measurement_temperature 293(2)
_cell_measurement_theta_max 27.476
_cell_measurement_theta_min 3.305
_cell_volume 4973.8(10)
_computing_cell_refinement RAPID-AUTO
_computing_data_collection RAPID-AUTO
_computing_data_reduction RAPID-AUTO
_computing_structure_refinement 'SHELXL-2014/7 (Sheldrick, 2014)'
_computing_structure_solution 'SHELXS-97(Sheldrick, 1990)'
_diffrn_ambient_temperature 293(2)
_diffrn_detector_area_resol_mean 10.0
_diffrn_measured_fraction_theta_full 0.998
_diffrn_measured_fraction_theta_max 0.998
_diffrn_measurement_device_type 'RIGAKU R-AXIS RAPID'
_diffrn_measurement_method \w-scan
_diffrn_radiation_type MoK\a
_diffrn_radiation_wavelength 0.71075
_diffrn_reflns_av_R_equivalents 0.0680
_diffrn_reflns_av_unetI/netI 0.0643
_diffrn_reflns_Laue_measured_fraction_full 0.998
_diffrn_reflns_Laue_measured_fraction_max 0.998
_diffrn_reflns_limit_h_max 54
_diffrn_reflns_limit_h_min -53
_diffrn_reflns_limit_k_max 32
_diffrn_reflns_limit_k_min -31
_diffrn_reflns_limit_l_max 6
_diffrn_reflns_limit_l_min -6
_diffrn_reflns_number 12219
_diffrn_reflns_point_group_measured_fraction_full 0.987
_diffrn_reflns_point_group_measured_fraction_max 0.977
_diffrn_reflns_theta_full 25.242
_diffrn_reflns_theta_max 27.476
_diffrn_reflns_theta_min 3.305
_diffrn_source 'rotating anode x-ray'
_exptl_absorpt_coefficient_mu 0.088
_exptl_absorpt_correction_T_max 0.993
_exptl_absorpt_correction_T_min 0.411
_exptl_absorpt_correction_type multi-scan
_exptl_absorpt_process_details abscore,T.Higashi,RIGAKU
_exptl_crystal_colour red
_exptl_crystal_density_diffrn 1.294
_exptl_crystal_description prizm
_exptl_crystal_F_000 2048
_exptl_crystal_recrystallization_method 'Re-crystallisation from solvent: methanol'
_exptl_crystal_size_max 0.210
_exptl_crystal_size_mid 0.080
_exptl_crystal_size_min 0.080
_refine_diff_density_max 0.260
_refine_diff_density_min -0.197
_refine_diff_density_rms 0.061
_refine_ls_abs_structure_details
; 
 Flack x determined using 614 quotients [(I+)-(I-)]/[(I+)+(I-)] 
 (Parsons, Flack and Wagner, Acta Cryst. B69 (2013) 249-259). 
;
_refine_ls_abs_structure_Flack -1.6(10)
_refine_ls_extinction_method none
_refine_ls_goodness_of_fit_ref 1.006
_refine_ls_hydrogen_treatment constr
_refine_ls_matrix_type full
_refine_ls_number_parameters 166
_refine_ls_number_reflns 2798
_refine_ls_number_restraints 1
_refine_ls_restrained_S_all 1.006
_refine_ls_R_factor_all 0.0767
_refine_ls_R_factor_gt 0.0474
_refine_ls_shift/su_max 0.000
_refine_ls_shift/su_mean 0.000
_refine_ls_structure_factor_coef Fsqd
_refine_ls_weighting_details 'w=1/[\s^2^(Fo^2^)+(0.0567P)^2^] where P=(Fo^2^+2Fc^2^)/3'
_refine_ls_weighting_scheme calc
_refine_ls_wR_factor_gt 0.1018
_refine_ls_wR_factor_ref 0.1202
_reflns_Friedel_coverage 0.751
_reflns_Friedel_fraction_full 0.972
_reflns_Friedel_fraction_max 0.950
_reflns_number_gt 1842
_reflns_number_total 2798
_reflns_threshold_expression 'I > 2\s(I)'
_cod_data_source_file c8ce00003d2.cif
_cod_data_source_block shelx_CCDC18
_cod_depositor_comments 'Adding full bibliography for 7230315--7230335.cif.'
_cod_database_code 7230333
_shelx_shelxl_version_number 2014/7
_shelx_space_group_comment
; 
The symmetry employed for this shelxl refinement is uniquely defined 
by the following loop, which should always be used as a source of 
symmetry information in preference to the above space-group names. 
They are only intended as comments. 
;
_shelx_estimated_absorpt_t_min 0.982
_shelx_estimated_absorpt_t_max 0.993

loop_
_space_group_symop_operation_xyz
'x, y, z'
'-x, -y, z'
'-x+1/4, y+1/4, z+1/4'
'x+3/4, -y+3/4, z+1/4'
'x, y+1/2, z+1/2'
'-x, -y+1/2, z+1/2'
'-x+1/4, y+3/4, z+3/4'
'x+3/4, -y+5/4, z+3/4'
'x+1/2, y, z+1/2'
'-x+1/2, -y, z+1/2'
'-x+3/4, y+1/4, z+3/4'
'x+5/4, -y+3/4, z+3/4'
'x+1/2, y+1/2, z'
'-x+1/2, -y+1/2, z'
'-x+3/4, y+3/4, z+1/4'
'x+5/4, -y+5/4, z+1/4'

loop_
_atom_site_label
_atom_site_type_symbol
_atom_site_fract_x
_atom_site_fract_y
_atom_site_fract_z
_atom_site_U_iso_or_equiv
_atom_site_adp_type
_atom_site_occupancy
_atom_site_site_symmetry_order
_atom_site_calc_flag
_atom_site_refinement_flags_posn
_atom_site_refinement_flags_adp
O1 O 0.08376(6) 0.32455(8) 0.7405(5) 0.0614(6) Uani 1 1 d . .
H1 H 0.0978 0.3163 0.8519 0.092 Uiso 1 1 calc R U
O2 O 0.03651(5) 0.33656(8) 0.3904(5) 0.0607(6) Uani 1 1 d . .
N1 N 0.12525(6) 0.26166(9) 0.9832(5) 0.0474(6) Uani 1 1 d . .
N2 N 0.18477(8) 0.30085(11) 1.4955(7) 0.0708(9) Uani 1 1 d . .
C1 C 0.07469(7) 0.28021(11) 0.5988(6) 0.0453(7) Uani 1 1 d . .
C2 C 0.04951(7) 0.28591(12) 0.4059(6) 0.0473(7) Uani 1 1 d . .
C3 C 0.04012(7) 0.24150(12) 0.2516(6) 0.0516(8) Uani 1 1 d . .
H3 H 0.0240 0.2453 0.1205 0.062 Uiso 1 1 calc R U
C4 C 0.05446(7) 0.19126(12) 0.2894(7) 0.0532(8) Uani 1 1 d . .
H4 H 0.0477 0.1617 0.1851 0.064 Uiso 1 1 calc R U
C5 C 0.07854(7) 0.18511(11) 0.4805(7) 0.0490(7) Uani 1 1 d . .
H5 H 0.0879 0.1513 0.5066 0.059 Uiso 1 1 calc R U
C6 C 0.08897(7) 0.22956(11) 0.6362(6) 0.0427(6) Uani 1 1 d . .
C7 C 0.11465(7) 0.22259(11) 0.8369(6) 0.0458(7) Uani 1 1 d . .
H7 H 0.1231 0.1865 0.8515 0.039(7) Uiso 1 1 d R .
C8 C 0.01067(8) 0.34440(13) 0.1986(8) 0.0586(8) Uani 1 1 d . .
H8A H -0.0063 0.3184 0.2337 0.070 Uiso 1 1 calc R U
H8B H 0.0182 0.3394 0.0108 0.070 Uiso 1 1 calc R U
C9 C -0.00152(8) 0.40102(14) 0.2372(9) 0.0706(10) Uani 1 1 d . .
H9A H -0.0095 0.4052 0.4220 0.106 Uiso 1 1 calc R U
H9B H -0.0185 0.4079 0.1081 0.106 Uiso 1 1 calc R U
H9C H 0.0156 0.4263 0.2062 0.106 Uiso 1 1 calc R U
C10 C 0.15025(7) 0.25413(10) 1.1781(6) 0.0444(7) Uani 1 1 d . .
C11 C 0.16351(7) 0.20509(12) 1.2558(7) 0.0548(8) Uani 1 1 d . .
H11 H 0.1564 0.1729 1.1771 0.066 Uiso 1 1 calc R U
C12 C 0.18754(8) 0.20481(12) 1.4526(7) 0.0586(8) Uani 1 1 d . .
H12 H 0.1969 0.1724 1.5089 0.070 Uiso 1 1 calc R U
C13 C 0.19726(8) 0.25300(13) 1.5625(8) 0.0610(9) Uani 1 1 d . .
H13 H 0.2137 0.2524 1.6926 0.073 Uiso 1 1 calc R U
C14 C 0.16172(8) 0.30021(13) 1.3057(7) 0.0595(9) Uani 1 1 d . .
H14 H 0.1527 0.3332 1.2554 0.071 Uiso 1 1 calc R U

loop_
_atom_site_aniso_label
_atom_site_aniso_U_11
_atom_site_aniso_U_22
_atom_site_aniso_U_33
_atom_site_aniso_U_23
_atom_site_aniso_U_13
_atom_site_aniso_U_12
O1 0.0726(15) 0.0445(11) 0.0672(15) -0.0069(11) -0.0250(12) 0.0050(10)
O2 0.0657(13) 0.0513(12) 0.0651(14) -0.0010(11) -0.0209(12) 0.0087(10)
N1 0.0497(13) 0.0452(13) 0.0474(13) 0.0001(12) -0.0054(12) 0.0011(10)
N2 0.085(2) 0.0449(15) 0.082(2) -0.0007(15) -0.0277(19) -0.0059(13)
C1 0.0502(16) 0.0382(14) 0.0473(16) -0.0019(12) -0.0020(14) -0.0022(12)
C2 0.0471(16) 0.0454(17) 0.0493(17) 0.0006(14) -0.0013(15) -0.0004(12)
C3 0.0511(17) 0.0552(18) 0.0484(17) -0.0027(15) -0.0052(14) -0.0039(13)
C4 0.0584(18) 0.0498(17) 0.0514(17) -0.0089(14) -0.0013(16) -0.0073(13)
C5 0.0555(17) 0.0392(15) 0.0524(17) -0.0014(13) 0.0008(15) -0.0010(12)
C6 0.0456(14) 0.0432(16) 0.0391(14) -0.0005(12) 0.0001(13) -0.0014(12)
C7 0.0517(17) 0.0396(15) 0.0460(15) 0.0038(13) 0.0009(14) 0.0014(12)
C8 0.0534(17) 0.066(2) 0.0560(18) 0.0109(16) -0.0122(16) 0.0011(14)
C9 0.064(2) 0.065(2) 0.082(3) 0.019(2) -0.0097(19) 0.0072(16)
C10 0.0456(16) 0.0422(15) 0.0455(15) 0.0021(13) -0.0028(14) 0.0012(12)
C11 0.0594(19) 0.0417(16) 0.063(2) -0.0070(15) -0.0125(17) 0.0022(13)
C12 0.0620(19) 0.0442(16) 0.070(2) 0.0031(16) -0.0133(18) 0.0081(14)
C13 0.060(2) 0.055(2) 0.067(2) 0.0034(17) -0.0191(17) -0.0022(14)
C14 0.071(2) 0.0408(17) 0.066(2) 0.0027(15) -0.0201(19) 0.0010(14)

loop_
_atom_type_symbol
_atom_type_description
_atom_type_scat_dispersion_real
_atom_type_scat_dispersion_imag
_atom_type_scat_source
C C 0.0033 0.0016 'International Tables Vol C Tables 4.2.6.8 and 6.1.1.4'
N N 0.0061 0.0033 'International Tables Vol C Tables 4.2.6.8 and 6.1.1.4'
O O 0.0106 0.0060 'International Tables Vol C Tables 4.2.6.8 and 6.1.1.4'
H H 0.0000 0.0000 'International Tables Vol C Tables 4.2.6.8 and 6.1.1.4'

loop_
_geom_angle_atom_site_label_1
_geom_angle_atom_site_label_2
_geom_angle_atom_site_label_3
_geom_angle
C1 O1 H1 109.5
C2 O2 C8 117.2(2)
C7 N1 C10 121.7(2)
C14 N2 C13 116.2(3)
O1 C1 C6 122.8(3)
O1 C1 C2 117.7(2)
C6 C1 C2 119.5(2)
O2 C2 C3 125.7(3)
O2 C2 C1 115.0(2)
C3 C2 C1 119.3(3)
C2 C3 C4 120.9(3)
C2 C3 H3 119.5
C4 C3 H3 119.5
C5 C4 C3 120.1(3)
C5 C4 H4 119.9
C3 C4 H4 119.9
C4 C5 C6 120.2(3)
C4 C5 H5 119.9
C6 C5 H5 119.9
C1 C6 C5 119.9(3)
C1 C6 C7 120.4(2)
C5 C6 C7 119.7(3)
N1 C7 C6 122.4(3)
N1 C7 H7 122.2
C6 C7 H7 115.3
O2 C8 C9 107.4(3)
O2 C8 H8A 110.2
C9 C8 H8A 110.2
O2 C8 H8B 110.2
C9 C8 H8B 110.2
H8A C8 H8B 108.5
C8 C9 H9A 109.5
C8 C9 H9B 109.5
H9A C9 H9B 109.5
C8 C9 H9C 109.5
H9A C9 H9C 109.5
H9B C9 H9C 109.5
C14 C10 C11 117.4(3)
C14 C10 N1 116.4(2)
C11 C10 N1 126.1(3)
C10 C11 C12 118.8(3)
C10 C11 H11 120.6
C12 C11 H11 120.6
C13 C12 C11 118.7(3)
C13 C12 H12 120.7
C11 C12 H12 120.7
N2 C13 C12 124.2(3)
N2 C13 H13 117.9
C12 C13 H13 117.9
N2 C14 C10 124.8(3)
N2 C14 H14 117.6
C10 C14 H14 117.6

loop_
_geom_bond_atom_site_label_1
_geom_bond_atom_site_label_2
_geom_bond_distance
O1 C1 1.345(3)
O1 H1 0.8200
O2 C2 1.363(3)
O2 C8 1.435(4)
N1 C7 1.275(3)
N1 C10 1.417(4)
N2 C14 1.329(4)
N2 C13 1.330(4)
C1 C6 1.395(4)
C1 C2 1.411(4)
C2 C3 1.382(4)
C3 C4 1.387(4)
C3 H3 0.9300
C4 C5 1.373(4)
C4 H4 0.9300
C5 C6 1.399(4)
C5 H5 0.9300
C6 C7 1.455(4)
C7 H7 0.9580
C8 C9 1.497(5)
C8 H8A 0.9700
C8 H8B 0.9700
C9 H9A 0.9600
C9 H9B 0.9600
C9 H9C 0.9600
C10 C14 1.379(4)
C10 C11 1.382(4)
C11 C12 1.382(4)
C11 H11 0.9300
C12 C13 1.363(4)
C12 H12 0.9300
C13 H13 0.9300
C14 H14 0.9300

loop_
_geom_hbond_atom_site_label_D
_geom_hbond_atom_site_label_H
_geom_hbond_atom_site_label_A
_geom_hbond_distance_DH
_geom_hbond_distance_HA
_geom_hbond_distance_DA
_geom_hbond_angle_DHA
O1 H1 N1 0.82 1.88 2.602(3) 146.5

loop_
_geom_torsion_atom_site_label_1
_geom_torsion_atom_site_label_2
_geom_torsion_atom_site_label_3
_geom_torsion_atom_site_label_4
_geom_torsion
C8 O2 C2 C3 0.5(4)
C8 O2 C2 C1 -179.6(3)
O1 C1 C2 O2 -1.5(4)
C6 C1 C2 O2 178.1(3)
O1 C1 C2 C3 178.4(3)
C6 C1 C2 C3 -2.0(4)
O2 C2 C3 C4 -178.2(3)
C1 C2 C3 C4 1.9(4)
C2 C3 C4 C5 -0.6(5)
C3 C4 C5 C6 -0.6(5)
O1 C1 C6 C5 -179.6(3)
C2 C1 C6 C5 0.8(4)
O1 C1 C6 C7 0.5(4)
C2 C1 C6 C7 -179.1(2)
C4 C5 C6 C1 0.5(4)
C4 C5 C6 C7 -179.6(3)
C10 N1 C7 C6 179.9(3)
C1 C6 C7 N1 -0.5(4)
C5 C6 C7 N1 179.6(3)
C2 O2 C8 C9 174.8(3)
C7 N1 C10 C14 174.2(3)
C7 N1 C10 C11 -7.4(4)
C14 C10 C11 C12 -0.7(5)
N1 C10 C11 C12 -179.1(3)
C10 C11 C12 C13 0.0(5)
C14 N2 C13 C12 -1.0(6)
C11 C12 C13 N2 1.0(6)
C13 N2 C14 C10 0.1(6)
C11 C10 C14 N2 0.7(5)
N1 C10 C14 N2 179.2(3)
